data_4033648
loop_
_publ_author_name
'Lee, Hyejin'
'Jarhad, Dnyandev B.'
'Yu, Jinha'
'Lee, Choongho'
'Jeong, Lak Shin'

_publ_section_title
;
 Asymmetric Synthesis of 2'-<i>C</i>-Methyl-4'-selenonucleosides as
 Anti-Hepatitis C Virus Agents.
;
_journal_name_full 'The Journal of organic chemistry'
_journal_paper_doi 10.1021/acs.joc.9b01462
_journal_year 2019
_chemical_absolute_configuration syn
_chemical_formula_moiety 'C10 H14 N2 O5 Se, H2 O'
_chemical_formula_sum 'C10 H16 N2 O6 Se'
_chemical_formula_weight 339.21
_space_group_crystal_system orthorhombic
_space_group_IT_number 19
_space_group_name_Hall 'P 2ac 2ab'
_space_group_name_H-M_alt 'P 21 21 21'
_symmetry_space_group_name_Hall 'P 2ac 2ab'
_symmetry_space_group_name_H-M 'P 21 21 21'
_atom_sites_solution_hydrogens mixed
_atom_sites_solution_primary dual
_audit_creation_date 2017-11-23
_audit_creation_method
;
Olex2 1.2
(compiled 2017.08.10 svn.r3458 for OlexSys, GUI svn.r5381)
;
_cell_angle_alpha 90
_cell_angle_beta 90
_cell_angle_gamma 90
_cell_formula_units_Z 4
_cell_length_a 6.71850(4)
_cell_length_b 7.05778(4)
_cell_length_c 27.0126(2)
_cell_measurement_reflns_used 20206
_cell_measurement_temperature 296(2)
_cell_measurement_theta_max 73.7010
_cell_measurement_theta_min 3.2620
_cell_volume 1280.875(14)
_computing_cell_refinement 'CrysAlisPro 1.171.39.29d (Rigaku OD, 2017)'
_computing_data_collection 'CrysAlisPro 1.171.39.29d (Rigaku OD, 2017)'
_computing_data_reduction 'CrysAlisPro 1.171.39.29d (Rigaku OD, 2017)'
_computing_molecular_graphics 'Olex2 (Dolomanov et al., 2009)'
_computing_publication_material 'Olex2 (Dolomanov et al., 2009)'
_computing_structure_refinement 'ShelXL (Sheldrick, 2015)'
_computing_structure_solution 'ShelXT (Sheldrick, 2015)'
_diffrn_ambient_environment air
_diffrn_ambient_temperature 296(2)
_diffrn_detector 'CCD plate'
_diffrn_detector_area_resol_mean 5.2262
_diffrn_detector_type AtlasS2
_diffrn_measured_fraction_theta_full 1.000
_diffrn_measured_fraction_theta_max 0.997
_diffrn_measurement_details
;
List of Runs (angles in degrees, time in seconds):

  # Type    Start    End  Width  t~exp~   \w     \q     \k     \f   Frames
--------------------------------------------------------------------------
  1  \w   -130.00  46.00   1.00    1.00    --  -41.82   0.00  90.00  176
  2  \w     23.00  98.00   1.00    1.00    --   41.82-125.00 -30.00   75
  3  \w     78.00 178.00   1.00    2.87    --  105.87  30.00-120.00  100
  4  \w     30.00 138.00   1.00    2.87    --  105.87 -77.00-150.00  108
  5  \w     94.00 178.00   1.00    2.87    --  105.87 125.00-180.00   84
  6  \w     80.00 178.00   1.00    2.87    --  105.87  45.00 150.00   98
  7  \w     94.00 178.00   1.00    2.87    --  105.87 125.00  30.00   84
  8  \w   -115.00 -14.00   1.00    1.00    --  -41.82 -57.00  60.00  101
  9  \w      9.00 118.00   1.00    1.00    --   41.82  77.00 -30.00  109
 10  \w     30.00 134.00   1.00    2.87    --  105.87 -30.00  60.00  104
 11  \w     73.00 178.00   1.00    2.87    --  105.87  77.00 -60.00  105
 12  \w     73.00 178.00   1.00    2.87    --  105.87  77.00  90.00  105
 13  \w     78.00 178.00   1.00    2.87    --  105.87  30.00  60.00  100
 14  \w      9.00 118.00   1.00    1.00    --   41.82  77.00-120.00  109
 15  \w      1.00  83.00   1.00    1.00    --   41.82 -99.00 120.00   82
 16  \w     23.00 109.00   1.00    2.87    --  105.87 -94.00 120.00   86
 17  \w     77.00 178.00   1.00    2.87    --  105.87  61.00 -90.00  101
 18  \w     73.00 178.00   1.00    2.87    --  105.87  77.00 150.00  105
 19  \w     77.00 178.00   1.00    2.87    --  105.87  61.00   0.00  101
 20  \w   -118.00  -9.00   1.00    1.00    --  -41.82 -77.00  30.00  109
 21  \w      9.00 118.00   1.00    1.00    --   41.82  77.00 150.00  109
 22  \w     33.00 122.00   1.00    2.87    --  105.87-125.00  30.00   89
 23  \w     73.00 178.00   1.00    2.87    --  105.87  77.00-180.00  105
 24  \w     77.00 178.00   1.00    2.87    --  105.87  61.00-120.00  101
 25  \w     73.00 178.00   1.00    2.87    --  105.87  77.00  60.00  105
 26  \w   -114.00 -67.00   1.00    1.00    --  -41.82-134.00  95.00   47
 27  \w   -115.00 -14.00   1.00    1.00    --  -41.82 -57.00 -90.00  101
 28  \w     73.00 178.00   1.00    2.87    --  105.87  77.00 -30.00  105
 29  \w     73.00 178.00   1.00    2.87    --  105.87  77.00 -90.00  105
 30  \w     73.00 110.00   1.00    2.87    --  105.87  77.00-150.00   37
 31  \w     77.00 178.00   1.00    2.87    --  105.87  61.00  30.00  101
;
_diffrn_measurement_device 'four-circle diffractometer'
_diffrn_measurement_device_type 'SuperNova, Dual, Cu at home/near, AtlasS2'
_diffrn_measurement_method '\w scans'
_diffrn_orient_matrix_type 'CrysAlisPro convention (1999,Acta A55,543-557)'
_diffrn_orient_matrix_UB_11 0.1600198000
_diffrn_orient_matrix_UB_12 -0.1361269000
_diffrn_orient_matrix_UB_13 -0.0200734000
_diffrn_orient_matrix_UB_21 0.1281407000
_diffrn_orient_matrix_UB_22 0.1706425000
_diffrn_orient_matrix_UB_23 -0.0158047000
_diffrn_orient_matrix_UB_31 0.1027560000
_diffrn_orient_matrix_UB_32 -0.0006976000
_diffrn_orient_matrix_UB_33 0.0509818000
_diffrn_radiation_monochromator mirror
_diffrn_radiation_probe x-ray
_diffrn_radiation_type CuK\a
_diffrn_radiation_wavelength 1.54184
_diffrn_reflns_av_R_equivalents 0.0434
_diffrn_reflns_av_unetI/netI 0.0172
_diffrn_reflns_Laue_measured_fraction_full 1.000
_diffrn_reflns_Laue_measured_fraction_max 0.997
_diffrn_reflns_limit_h_max 8
_diffrn_reflns_limit_h_min -8
_diffrn_reflns_limit_k_max 8
_diffrn_reflns_limit_k_min -8
_diffrn_reflns_limit_l_max 33
_diffrn_reflns_limit_l_min -32
_diffrn_reflns_number 24115
_diffrn_reflns_point_group_measured_fraction_full 1.000
_diffrn_reflns_point_group_measured_fraction_max 0.995
_diffrn_reflns_theta_full 67.684
_diffrn_reflns_theta_max 73.882
_diffrn_reflns_theta_min 3.272
_diffrn_source 'micro-focus sealed X-ray tube'
_diffrn_source_type 'SuperNova (Cu) X-ray Source'
_exptl_absorpt_coefficient_mu 4.241
_exptl_absorpt_correction_T_max 1.00000
_exptl_absorpt_correction_T_min 0.61659
_exptl_absorpt_correction_type multi-scan
_exptl_absorpt_process_details
;
CrysAlisPro 1.171.39.29d (Rigaku Oxford Diffraction, 2017)
Empirical absorption correction using spherical harmonics,
 implemented in SCALE3 ABSPACK scaling algorithm.
;
_exptl_crystal_colour 'clear light colourless'
_exptl_crystal_colour_lustre clear
_exptl_crystal_colour_modifier light
_exptl_crystal_colour_primary colourless
_exptl_crystal_density_diffrn 1.759
_exptl_crystal_description 'rect. Prism'
_exptl_crystal_F_000 688
_exptl_crystal_size_max 0.301
_exptl_crystal_size_mid 0.151
_exptl_crystal_size_min 0.07
_refine_diff_density_max 0.329
_refine_diff_density_min -0.234
_refine_diff_density_rms 0.041
_refine_ls_abs_structure_details
;
 Flack x determined using 1034 quotients [(I+)-(I-)]/[(I+)+(I-)]
 (Parsons, Flack and Wagner, Acta Cryst. B69 (2013) 249-259).
;
_refine_ls_abs_structure_Flack -0.023(6)
_refine_ls_extinction_coef 0.0028(2)
_refine_ls_extinction_expression Fc^*^=kFc[1+0.001xFc^2^\l^3^/sin(2\q)]^-1/4^
_refine_ls_extinction_method 'SHELXL-2017/1 (Sheldrick 2017)'
_refine_ls_goodness_of_fit_ref 1.066
_refine_ls_hydrogen_treatment mixed
_refine_ls_matrix_type full
_refine_ls_number_parameters 183
_refine_ls_number_reflns 2588
_refine_ls_number_restraints 0
_refine_ls_restrained_S_all 1.066
_refine_ls_R_factor_all 0.0181
_refine_ls_R_factor_gt 0.0180
_refine_ls_shift/su_max 0.000
_refine_ls_shift/su_mean 0.000
_refine_ls_structure_factor_coef Fsqd
_refine_ls_weighting_details 'w=1/[\s^2^(Fo^2^)+(0.0278P)^2^+0.2262P] where P=(Fo^2^+2Fc^2^)/3'
_refine_ls_weighting_scheme calc
_refine_ls_wR_factor_gt 0.0465
_refine_ls_wR_factor_ref 0.0466
_reflns_Friedel_coverage 0.683
_reflns_Friedel_fraction_full 1.000
_reflns_Friedel_fraction_max 0.992
_reflns_number_gt 2569
_reflns_number_total 2588
_reflns_threshold_expression 'I > 2\s(I)'
_cod_data_source_file jo9b01462_si_003.cif
_cod_data_source_block exp_1090
_cod_database_code 4033648
_shelx_shelxl_version_number 2017/1
_chemical_oxdiff_formula C10H14N2O5Se
_shelx_space_group_comment
;
The symmetry employed for this shelxl refinement is uniquely defined
by the following loop, which should always be used as a source of
symmetry information in preference to the above space-group names.
They are only intended as comments.
;
_shelx_estimated_absorpt_t_max 0.756
_shelx_estimated_absorpt_t_min 0.362
_reflns_odcompleteness_completeness 99.93
_reflns_odcompleteness_iscentric 1
_reflns_odcompleteness_theta 66.97
_olex2_refinement_description
;
1. Fixed Uiso
 At 1.2 times of:
  All C(H) groups, All C(H,H) groups, All N(H) groups
 At 1.5 times of:
  All C(H,H,H) groups, All O(H) groups, All O(H,H) groups
2.a Free rotating group:
 O1W(H1WA,H1WB)
2.b Ternary CH refined with riding coordinates:
 C1'(H1'A), C3'(H3'A), C4'(H4')
2.c Secondary CH2 refined with riding coordinates:
 C5'(H5'A,H5'B)
2.d Aromatic/amide H refined with riding coordinates:
 N2(H2), C3(H3), C4(H4)
2.e Idealised Me refined as rotating group:
 C6'(H6'A,H6'B,H6'C)
2.f Idealised tetrahedral OH refined as rotating group:
 O2'(H2'), O3'(H3')
;
_olex2_submission_special_instructions 'No special instructions were received'
_oxdiff_exptl_absorpt_empirical_details
;
Empirical correction (ABSPACK) includes:
- Absorption correction using spherical harmonics
- Frame scaling
;
_oxdiff_exptl_absorpt_empirical_full_max 3.341
_oxdiff_exptl_absorpt_empirical_full_min 0.659

loop_
_space_group_symop_operation_xyz
'x, y, z'
'-x+1/2, -y, z+1/2'
'-x, y+1/2, -z+1/2'
'x+1/2, -y+1/2, -z'

loop_
_atom_site_label
_atom_site_type_symbol
_atom_site_fract_x
_atom_site_fract_y
_atom_site_fract_z
_atom_site_U_iso_or_equiv
_atom_site_adp_type
_atom_site_occupancy
_atom_site_site_symmetry_order
_atom_site_calc_flag
_atom_site_refinement_flags_posn
O1 O 1.1205(2) 0.8683(3) 0.57472(7) 0.0421(4) Uani 1 1 d .
O2 O 0.7102(3) 1.1980(2) 0.47388(7) 0.0420(4) Uani 1 1 d .
N1 N 0.7909(3) 0.7827(2) 0.57439(6) 0.0253(3) Uani 1 1 d .
N2 N 0.9096(3) 1.0231(3) 0.52336(7) 0.0302(4) Uani 1 1 d .
H2 H 1.008881 1.085929 0.511773 0.036 Uiso 1 1 calc R
C1 C 0.9526(3) 0.8904(3) 0.55868(8) 0.0275(4) Uani 1 1 d .
C2 C 0.7251(3) 1.0678(3) 0.50420(8) 0.0294(4) Uani 1 1 d .
C3 C 0.5651(3) 0.9545(3) 0.52296(9) 0.0322(5) Uani 1 1 d .
H3 H 0.435688 0.974170 0.511872 0.039 Uiso 1 1 calc R
C4 C 0.6036(3) 0.8197(3) 0.55671(8) 0.0291(4) Uani 1 1 d .
H4 H 0.497981 0.747824 0.568679 0.035 Uiso 1 1 calc R
Se1' Se 0.71003(4) 0.39605(3) 0.60049(2) 0.03695(10) Uani 1 1 d .
O1' O 0.8880(3) 0.6234(2) 0.70114(6) 0.0334(3) Uani 1 1 d .
O2' O 0.4883(3) 0.6368(2) 0.72484(6) 0.0388(4) Uani 1 1 d .
H2' H 0.408479 0.724032 0.727628 0.058 Uiso 1 1 calc GR
O3' O 0.3240(3) 0.1513(3) 0.63737(8) 0.0514(5) Uani 1 1 d .
H3' H 0.279001 0.138727 0.609342 0.077 Uiso 1 1 calc GR
C1' C 0.8282(3) 0.6461(3) 0.61430(7) 0.0262(4) Uani 1 1 d .
H1'A H 0.972652 0.628567 0.616504 0.031 Uiso 1 1 calc R
C2' C 0.7544(3) 0.7074(3) 0.66627(7) 0.0262(4) Uani 1 1 d .
C3' C 0.5480(3) 0.6210(3) 0.67499(8) 0.0266(4) Uani 1 1 d .
H3'A H 0.451851 0.690232 0.654567 0.032 Uiso 1 1 calc R
C4' C 0.5420(3) 0.4130(3) 0.65978(8) 0.0272(4) Uani 1 1 d .
H4' H 0.599914 0.335377 0.686182 0.033 Uiso 1 1 calc R
C5' C 0.3307(4) 0.3474(4) 0.64972(11) 0.0420(6) Uani 1 1 d .
H5'A H 0.249599 0.369776 0.678841 0.050 Uiso 1 1 calc R
H5'B H 0.275340 0.420809 0.622669 0.050 Uiso 1 1 calc R
C6' C 0.7473(4) 0.9213(3) 0.67264(9) 0.0357(5) Uani 1 1 d .
H6'A H 0.716856 0.951337 0.706465 0.054 Uiso 1 1 calc GR
H6'B H 0.646483 0.973250 0.651430 0.054 Uiso 1 1 calc GR
H6'C H 0.874233 0.974540 0.664049 0.054 Uiso 1 1 calc GR
H1' H 0.976(6) 0.694(5) 0.7040(12) 0.051(10) Uiso 1 1 d .
O1W O 0.1972(3) 0.9026(3) 0.71528(7) 0.0429(4) Uani 1 1 d .
H1WA H 0.187657 0.967986 0.741653 0.064 Uiso 1 1 d G
H1WB H 0.229903 0.974294 0.691353 0.064 Uiso 1 1 d G

loop_
_atom_site_aniso_label
_atom_site_aniso_U_11
_atom_site_aniso_U_22
_atom_site_aniso_U_33
_atom_site_aniso_U_23
_atom_site_aniso_U_13
_atom_site_aniso_U_12
O1 0.0254(7) 0.0481(10) 0.0528(10) 0.0189(8) -0.0048(7) -0.0065(7)
O2 0.0466(9) 0.0387(9) 0.0407(9) 0.0167(7) 0.0080(8) 0.0118(8)
N1 0.0246(7) 0.0266(8) 0.0246(8) 0.0059(6) 0.0010(7) -0.0011(7)
N2 0.0270(8) 0.0290(8) 0.0345(10) 0.0093(8) 0.0052(7) -0.0016(7)
C1 0.0256(9) 0.0279(9) 0.0289(10) 0.0038(9) 0.0028(7) -0.0028(9)
C2 0.0337(10) 0.0271(10) 0.0273(10) 0.0019(8) 0.0034(8) 0.0060(8)
C3 0.0265(9) 0.0382(11) 0.0319(11) 0.0039(9) -0.0028(8) 0.0022(9)
C4 0.0255(9) 0.0334(10) 0.0285(11) 0.0024(9) 0.0006(8) -0.0030(8)
Se1' 0.05305(16) 0.02318(12) 0.03462(14) -0.00350(9) 0.01397(10) -0.00227(10)
O1' 0.0352(8) 0.0338(8) 0.0312(8) 0.0085(7) -0.0081(6) -0.0032(8)
O2' 0.0496(9) 0.0400(10) 0.0269(8) 0.0016(7) 0.0113(7) 0.0071(8)
O3' 0.0521(11) 0.0456(11) 0.0564(12) -0.0123(9) -0.0090(9) -0.0144(8)
C1' 0.0271(9) 0.0245(9) 0.0271(10) 0.0049(7) 0.0021(7) 0.0009(7)
C2' 0.0314(11) 0.0228(9) 0.0245(10) 0.0029(7) -0.0022(8) 0.0008(8)
C3' 0.0296(9) 0.0275(10) 0.0226(9) 0.0022(8) 0.0027(7) 0.0024(8)
C4' 0.0293(9) 0.0257(10) 0.0266(10) 0.0036(9) 0.0028(7) -0.0002(9)
C5' 0.0334(12) 0.0384(13) 0.0543(15) -0.0041(11) -0.0010(10) -0.0027(9)
C6' 0.0466(13) 0.0243(10) 0.0362(11) 0.0001(9) -0.0005(9) -0.0003(9)
O1W 0.0411(8) 0.0400(9) 0.0475(10) -0.0152(8) -0.0031(8) 0.0001(10)

loop_
_atom_type_symbol
_atom_type_description
_atom_type_scat_dispersion_real
_atom_type_scat_dispersion_imag
_atom_type_scat_source
C C 0.0181 0.0091 'International Tables Vol C Tables 4.2.6.8 and 6.1.1.4'
H H 0.0000 0.0000 'International Tables Vol C Tables 4.2.6.8 and 6.1.1.4'
N N 0.0311 0.0180 'International Tables Vol C Tables 4.2.6.8 and 6.1.1.4'
O O 0.0492 0.0322 'International Tables Vol C Tables 4.2.6.8 and 6.1.1.4'
Se Se -0.7943 1.1372 'International Tables Vol C Tables 4.2.6.8 and 6.1.1.4'

loop_
_geom_angle_atom_site_label_1
_geom_angle_atom_site_label_2
_geom_angle_atom_site_label_3
_geom_angle
C1 N1 C1' 116.67(17)
C4 N1 C1 120.42(17)
C4 N1 C1' 122.53(17)
C1 N2 H2 116.3
C1 N2 C2 127.43(18)
C2 N2 H2 116.3
O1 C1 N1 123.0(2)
O1 C1 N2 122.1(2)
N2 C1 N1 114.93(18)
O2 C2 N2 119.4(2)
O2 C2 C3 126.1(2)
N2 C2 C3 114.45(18)
C2 C3 H3 120.3
C4 C3 C2 119.4(2)
C4 C3 H3 120.3
N1 C4 H4 118.4
C3 C4 N1 123.2(2)
C3 C4 H4 118.4
C4' Se1' C1' 91.30(9)
C2' O1' H1' 106(3)
C3' O2' H2' 109.5
C5' O3' H3' 109.5
N1 C1' Se1' 112.34(14)
N1 C1' H1'A 107.3
N1 C1' C2' 115.29(16)
Se1' C1' H1'A 107.3
C2' C1' Se1' 106.99(13)
C2' C1' H1'A 107.3
O1' C2' C1' 106.27(16)
O1' C2' C3' 107.56(16)
O1' C2' C6' 110.89(18)
C3' C2' C1' 108.53(17)
C6' C2' C1' 112.91(17)
C6' C2' C3' 110.45(18)
O2' C3' C2' 111.88(18)
O2' C3' H3'A 108.1
O2' C3' C4' 109.05(17)
C2' C3' H3'A 108.1
C4' C3' C2' 111.43(16)
C4' C3' H3'A 108.1
Se1' C4' H4' 109.3
C3' C4' Se1' 105.27(13)
C3' C4' H4' 109.3
C5' C4' Se1' 111.92(16)
C5' C4' C3' 111.51(18)
C5' C4' H4' 109.3
O3' C5' C4' 111.6(2)
O3' C5' H5'A 109.3
O3' C5' H5'B 109.3
C4' C5' H5'A 109.3
C4' C5' H5'B 109.3
H5'A C5' H5'B 108.0
C2' C6' H6'A 109.5
C2' C6' H6'B 109.5
C2' C6' H6'C 109.5
H6'A C6' H6'B 109.5
H6'A C6' H6'C 109.5
H6'B C6' H6'C 109.5
H1WA O1W H1WB 109.5

loop_
_geom_bond_atom_site_label_1
_geom_bond_atom_site_label_2
_geom_bond_distance
O1 C1 1.218(3)
O2 C2 1.235(3)
N1 C1 1.392(3)
N1 C4 1.371(3)
N1 C1' 1.468(2)
N2 H2 0.8600
N2 C1 1.368(3)
N2 C2 1.380(3)
C2 C3 1.432(3)
C3 H3 0.9300
C3 C4 1.343(3)
C4 H4 0.9300
Se1' C1' 1.971(2)
Se1' C4' 1.9632(19)
O1' C2' 1.430(2)
O1' H1' 0.78(4)
O2' H2' 0.8200
O2' C3' 1.409(3)
O3' H3' 0.8200
O3' C5' 1.424(3)
C1' H1'A 0.9800
C1' C2' 1.550(3)
C2' C3' 1.533(3)
C2' C6' 1.521(3)
C3' H3'A 0.9800
C3' C4' 1.525(3)
C4' H4' 0.9800
C4' C5' 1.517(3)
C5' H5'A 0.9700
C5' H5'B 0.9700
C6' H6'A 0.9600
C6' H6'B 0.9600
C6' H6'C 0.9600
O1W H1WA 0.8513
O1W H1WB 0.8496
